data_7032690
loop_
_publ_author_name
'Ludwig, Gerd'
'R\"uffer, Tobias'
'Hoppe, Andr\'e'
'Walther, Till'
'Lang, Heinrich'
'Ebbinghaus, Stefan G.'
'Steinborn, Dirk'

_publ_section_title
;
 Lithiated sulfoxides: \a-sulfinyl functionalized carbanions.
;
_journal_issue 12
_journal_name_full 'Dalton transactions (Cambridge, England : 2003)'
_journal_page_first 5323
_journal_page_last 5330
_journal_paper_doi 10.1039/c4dt02238f
_journal_volume 44
_journal_year 2015
_chemical_formula_moiety 'C38 H54 Li2 N4 O2 S2, C4 H10 O'
_chemical_formula_sum 'C42 H64 Li2 N4 O3 S2'
_chemical_formula_weight 750.97
_chemical_name_systematic
;
 ?
;
_space_group_crystal_system monoclinic
_space_group_IT_number 15
_space_group_name_Hall '-C 2yc'
_space_group_name_H-M_alt 'C 1 2/c 1'
_symmetry_space_group_name_Hall '-C 2yc'
_symmetry_space_group_name_H-M 'C 1 2/c 1'
_atom_sites_solution_hydrogens geom
_audit_creation_method SHELXL-2014
_cell_angle_alpha 90
_cell_angle_beta 96.636(4)
_cell_angle_gamma 90
_cell_formula_units_Z 8
_cell_length_a 32.7559(17)
_cell_length_b 14.9684(8)
_cell_length_c 19.0716(11)
_cell_measurement_reflns_used 10079
_cell_measurement_temperature 200(2)
_cell_measurement_theta_max 24.665
_cell_measurement_theta_min 2.61
_cell_volume 9288.2(9)
_computing_cell_refinement 'X-AREA (Stoe & Cie, 2009)'
_computing_data_collection 'X-AREA (Stoe & Cie, 2009)'
_computing_data_reduction 'X-RED (Stoe & Cie, 2009)'
_computing_molecular_graphics 'DIAMOND (Brandenburg, 2009)'
_computing_publication_material 'SHELXL-2013 (Sheldrick, 2013)'
_computing_structure_refinement 'SHELXL-2013 (Sheldrick, 2013)'
_computing_structure_solution 'SHELXS-2013 (Sheldrick, 2013)'
_diffrn_ambient_temperature 200(2)
_diffrn_measured_fraction_theta_full 0.988
_diffrn_measured_fraction_theta_max 0.988
_diffrn_measurement_device_type IPDS2T
_diffrn_measurement_method 'area detector'
_diffrn_radiation_monochromator graphite
_diffrn_radiation_type MoK\a
_diffrn_radiation_wavelength 0.71073
_diffrn_reflns_av_R_equivalents 0.0752
_diffrn_reflns_av_unetI/netI 0.0781
_diffrn_reflns_Laue_measured_fraction_full 0.988
_diffrn_reflns_Laue_measured_fraction_max 0.988
_diffrn_reflns_limit_h_max 38
_diffrn_reflns_limit_h_min -38
_diffrn_reflns_limit_k_max 17
_diffrn_reflns_limit_k_min -17
_diffrn_reflns_limit_l_max 15
_diffrn_reflns_limit_l_min -22
_diffrn_reflns_number 21650
_diffrn_reflns_point_group_measured_fraction_full 0.988
_diffrn_reflns_point_group_measured_fraction_max 0.988
_diffrn_reflns_theta_full 25.000
_diffrn_reflns_theta_max 25.000
_diffrn_reflns_theta_min 2.610
_diffrn_source 'fine-focus sealed tube'
_exptl_absorpt_coefficient_mu 0.152
_exptl_absorpt_correction_T_max 0.99007
_exptl_absorpt_correction_T_min 0.74302
_exptl_absorpt_correction_type multi-scan
_exptl_absorpt_process_details 'Spek, A.L. (2009). Acta Cryst. D65, 148-155.'
_exptl_crystal_colour yellow
_exptl_crystal_density_diffrn 1.074
_exptl_crystal_description block
_exptl_crystal_F_000 3248
_exptl_crystal_size_max 0.41
_exptl_crystal_size_mid 0.35
_exptl_crystal_size_min 0.25
_refine_diff_density_max 0.444
_refine_diff_density_min -0.174
_refine_diff_density_rms 0.038
_refine_ls_extinction_method none
_refine_ls_goodness_of_fit_ref 0.812
_refine_ls_hydrogen_treatment constr
_refine_ls_matrix_type full
_refine_ls_number_parameters 553
_refine_ls_number_reflns 8090
_refine_ls_number_restraints 184
_refine_ls_restrained_S_all 0.820
_refine_ls_R_factor_all 0.1185
_refine_ls_R_factor_gt 0.0587
_refine_ls_shift/su_max 0.043
_refine_ls_shift/su_mean 0.003
_refine_ls_structure_factor_coef Fsqd
_refine_ls_weighting_details 'w=1/[\s^2^(Fo^2^)+(0.0920P)^2^] where P=(Fo^2^+2Fc^2^)/3'
_refine_ls_weighting_scheme calc
_refine_ls_wR_factor_gt 0.1424
_refine_ls_wR_factor_ref 0.1628
_reflns_Friedel_coverage 0.000
_reflns_number_gt 3809
_reflns_number_total 8090
_reflns_threshold_expression 'I > 2\s(I)'
_cod_data_source_file c4dt02238f2.cif
_cod_data_source_block shelx
_cod_depositor_comments 'Adding full bibliography for 7032687--7032693.cif.'
_cod_database_code 7032690
_shelx_space_group_comment
;
The symmetry employed for this shelxl refinement is uniquely defined
by the following loop, which should always be used as a source of
symmetry information in preference to the above space-group names.
They are only intended as comments.
;
_shelxl_version_number 2014-3

loop_
_space_group_symop_operation_xyz
'x, y, z'
'-x, y, -z+1/2'
'x+1/2, y+1/2, z'
'-x+1/2, y+1/2, -z+1/2'
'-x, -y, -z'
'x, -y, z-1/2'
'-x+1/2, -y+1/2, -z'
'x+1/2, -y+1/2, z-1/2'

loop_
_atom_site_label
_atom_site_type_symbol
_atom_site_fract_x
_atom_site_fract_y
_atom_site_fract_z
_atom_site_U_iso_or_equiv
_atom_site_adp_type
_atom_site_occupancy
_atom_site_site_symmetry_order
_atom_site_calc_flag
_atom_site_refinement_flags_posn
_atom_site_refinement_flags_adp
_atom_site_refinement_flags_occupancy
_atom_site_disorder_assembly
_atom_site_disorder_group
C1 C -0.25732(8) 0.0721(2) 0.12116(16) 0.0715(8) Uani 1 1 d . . . . .
H1 H -0.2665 0.1233 0.1421 0.086 Uiso 1 1 calc R U . . .
C2 C -0.28722(9) 0.0069(2) 0.09199(16) 0.0701(8) Uani 1 1 d . . . . .
C3 C -0.27720(10) -0.0720(2) 0.06035(18) 0.0828(9) Uani 1 1 d . . . . .
H3 H -0.2496 -0.0864 0.0594 0.099 Uiso 1 1 calc R U . . .
C4 C -0.30715(13) -0.1304(2) 0.0299(2) 0.0976(11) Uani 1 1 d . . . . .
H4 H -0.2993 -0.1823 0.0082 0.117 Uiso 1 1 calc R U . . .
C5 C -0.34767(13) -0.1126(3) 0.0314(2) 0.1083(13) Uani 1 1 d . . . . .
H5 H -0.3675 -0.1523 0.0113 0.130 Uiso 1 1 calc R U . . .
C6 C -0.35894(12) -0.0358(3) 0.0626(3) 0.1178(14) Uani 1 1 d . . . . .
H6 H -0.3866 -0.0232 0.0639 0.141 Uiso 1 1 calc R U . . .
C7 C -0.32913(10) 0.0237(2) 0.0927(2) 0.0949(11) Uani 1 1 d . . . . .
H7 H -0.3373 0.0758 0.1137 0.114 Uiso 1 1 calc R U . . .
C8 C -0.19024(8) 0.17135(19) 0.11134(15) 0.0648(7) Uani 1 1 d . . . . .
C9 C -0.16337(9) 0.2105(2) 0.16258(18) 0.0826(9) Uani 1 1 d . . . . .
H9 H -0.1555 0.1807 0.2048 0.099 Uiso 1 1 calc R U . . .
C10 C -0.14795(11) 0.2948(3) 0.1511(2) 0.0980(11) Uani 1 1 d . . . . .
H10 H -0.1302 0.3220 0.1863 0.118 Uiso 1 1 calc R U . . .
C11 C -0.15838(11) 0.3384(2) 0.0893(2) 0.0954(11) Uani 1 1 d . . . . .
H11 H -0.1474 0.3945 0.0820 0.114 Uiso 1 1 calc R U . . .
C12 C -0.18525(10) 0.2995(2) 0.03728(19) 0.0862(9) Uani 1 1 d . . . . .
H12 H -0.1925 0.3291 -0.0052 0.103 Uiso 1 1 calc R U . . .
C13 C -0.20140(9) 0.2162(2) 0.04849(16) 0.0721(8) Uani 1 1 d . . . . .
H13 H -0.2199 0.1901 0.0137 0.087 Uiso 1 1 calc R U . . .
C14A C -0.05579(13) -0.0840(3) 0.3600(3) 0.0783(12) Uani 0.793(5) 1 d . . P A 1
H14A H -0.0338 -0.0567 0.3418 0.094 Uiso 0.793(5) 1 calc R U P A 1
C15A C -0.05271(17) -0.1782(3) 0.3771(3) 0.0769(19) Uani 0.793(5) 1 d G . P A 1
C16A C -0.07984(16) -0.2200(5) 0.4174(3) 0.088(2) Uani 0.793(5) 1 d G . P A 1
H16A H -0.1013 -0.1878 0.4330 0.105 Uiso 0.793(5) 1 calc R U P A 1
C17A C -0.0748(2) -0.3099(5) 0.4346(5) 0.114(3) Uani 0.793(5) 1 d G . P A 1
H17A H -0.0930 -0.3378 0.4616 0.137 Uiso 0.793(5) 1 calc R U P A 1
C18A C -0.0427(3) -0.3580(4) 0.4113(7) 0.134(4) Uani 0.793(5) 1 d G . P A 1
H18A H -0.0393 -0.4181 0.4228 0.160 Uiso 0.793(5) 1 calc R U P A 1
C19A C -0.0155(3) -0.3162(5) 0.3709(6) 0.128(3) Uani 0.793(5) 1 d G . P A 1
H19A H 0.0060 -0.3484 0.3554 0.153 Uiso 0.793(5) 1 calc R U P A 1
C20A C -0.02056(18) -0.2263(5) 0.3538(4) 0.0956(19) Uani 0.793(5) 1 d G . P A 1
H20A H -0.0024 -0.1983 0.3268 0.115 Uiso 0.793(5) 1 calc R U P A 1
S2A S -0.09674(4) -0.02202(8) 0.37157(7) 0.0712(6) Uani 0.793(5) 1 d D . P A 1
C21A C -0.0739(2) 0.0882(3) 0.3890(4) 0.0669(16) Uani 0.793(5) 1 d DG . P A 1
C22A C -0.0401(2) 0.1003(4) 0.4393(4) 0.0745(16) Uani 0.793(5) 1 d G . P A 1
H22A H -0.0270 0.0511 0.4615 0.089 Uiso 0.793(5) 1 calc R U P A 1
C23A C -0.0259(2) 0.1860(4) 0.4563(4) 0.094(3) Uani 0.793(5) 1 d G . P A 1
H23A H -0.0033 0.1941 0.4899 0.113 Uiso 0.793(5) 1 calc R U P A 1
C24A C -0.0455(2) 0.2596(3) 0.4231(4) 0.112(3) Uani 0.793(5) 1 d G . P A 1
H24A H -0.0360 0.3169 0.4345 0.134 Uiso 0.793(5) 1 calc R U P A 1
C25A C -0.07933(19) 0.2475(4) 0.3728(4) 0.099(2) Uani 0.793(5) 1 d G . P A 1
H25A H -0.0924 0.2967 0.3506 0.119 Uiso 0.793(5) 1 calc R U P A 1
C26A C -0.09354(16) 0.1618(4) 0.3558(3) 0.0863(19) Uani 0.793(5) 1 d G . P A 1
H26A H -0.1162 0.1537 0.3222 0.104 Uiso 0.793(5) 1 calc R U P A 1
S2B S -0.07474(17) -0.0202(3) 0.3362(3) 0.079(2) Uani 0.207(5) 1 d D . P A 2
C15B C -0.0665(5) -0.1838(13) 0.3988(10) 0.067(6) Uani 0.207(5) 1 d G U P A 2
C16B C -0.0849(6) -0.2369(15) 0.4461(11) 0.079(6) Uani 0.207(5) 1 d G U P A 2
H16B H -0.1056 -0.2135 0.4700 0.095 Uiso 0.207(5) 1 calc R U P A 2
C17B C -0.0722(9) -0.3248(16) 0.4576(17) 0.096(7) Uani 0.207(5) 1 d G U P A 2
H17B H -0.0845 -0.3603 0.4893 0.115 Uiso 0.207(5) 1 calc R U P A 2
C18B C -0.0412(11) -0.3597(15) 0.422(2) 0.106(8) Uani 0.207(5) 1 d G U P A 2
H18B H -0.0327 -0.4186 0.4296 0.127 Uiso 0.207(5) 1 calc R U P A 2
C19B C -0.0228(9) -0.307(2) 0.375(2) 0.109(9) Uani 0.207(5) 1 d G U P A 2
H19B H -0.0020 -0.3301 0.3506 0.131 Uiso 0.207(5) 1 calc R U P A 2
C20B C -0.0354(6) -0.2188(18) 0.3630(12) 0.089(7) Uani 0.207(5) 1 d G U P A 2
H20B H -0.0231 -0.1833 0.3313 0.107 Uiso 0.207(5) 1 calc R U P A 2
C14B C -0.0812(7) -0.0871(12) 0.4026(10) 0.094(6) Uani 0.207(5) 1 d . . P A 2
H14B H -0.0935 -0.0667 0.4413 0.113 Uiso 0.207(5) 1 calc R U P A 2
C21B C -0.0681(10) 0.0796(14) 0.3739(16) 0.080(8) Uani 0.207(5) 1 d DG U P A 2
C22B C -0.0416(11) 0.0756(12) 0.4362(18) 0.092(8) Uani 0.207(5) 1 d G U P A 2
H22B H -0.0339 0.0205 0.4560 0.110 Uiso 0.207(5) 1 calc R U P A 2
C23B C -0.0265(9) 0.1539(16) 0.4688(13) 0.083(7) Uani 0.207(5) 1 d G U P A 2
H23B H -0.0087 0.1512 0.5104 0.099 Uiso 0.207(5) 1 calc R U P A 2
C24B C -0.0380(8) 0.2362(12) 0.4391(14) 0.083(7) Uani 0.207(5) 1 d G U P A 2
H24B H -0.0280 0.2886 0.4609 0.099 Uiso 0.207(5) 1 calc R U P A 2
C25B C -0.0646(7) 0.2402(14) 0.3769(15) 0.094(8) Uani 0.207(5) 1 d G U P A 2
H25B H -0.0723 0.2953 0.3570 0.112 Uiso 0.207(5) 1 calc R U P A 2
C26B C -0.0797(6) 0.1619(19) 0.3443(12) 0.082(7) Uani 0.207(5) 1 d G U P A 2
H26B H -0.0974 0.1646 0.3026 0.098 Uiso 0.207(5) 1 calc R U P A 2
C27 C -0.15786(13) -0.1780(3) 0.1168(2) 0.1229(15) Uani 1 1 d . . . . .
H27A H -0.1696 -0.1362 0.0820 0.184 Uiso 1 1 calc R U . . .
H27B H -0.1519 -0.2330 0.0942 0.184 Uiso 1 1 calc R U . . .
H27C H -0.1770 -0.1890 0.1504 0.184 Uiso 1 1 calc R U . . .
C28 C -0.10181(15) -0.2046(3) 0.2065(3) 0.1297(16) Uani 1 1 d . . . . .
H28A H -0.1213 -0.2173 0.2390 0.195 Uiso 1 1 calc R U . . .
H28B H -0.0950 -0.2588 0.1837 0.195 Uiso 1 1 calc R U . . .
H28C H -0.0774 -0.1795 0.2317 0.195 Uiso 1 1 calc R U . . .
C29 C -0.05970(12) -0.0504(3) 0.1308(2) 0.1114(13) Uani 1 1 d . . . . .
H29A H -0.0447 -0.0710 0.1746 0.134 Uiso 1 1 calc R U . . .
H29B H -0.0401 -0.0414 0.0970 0.134 Uiso 1 1 calc R U . . .
C30 C -0.05079(12) 0.0942(3) 0.1865(2) 0.1180(14) Uani 1 1 d . . . . .
H30A H -0.0422 0.0657 0.2308 0.177 Uiso 1 1 calc R U . . .
H30B H -0.0273 0.1049 0.1620 0.177 Uiso 1 1 calc R U . . .
H30C H -0.0639 0.1500 0.1947 0.177 Uiso 1 1 calc R U . . .
C31 C -0.09036(13) -0.1203(3) 0.1032(2) 0.1154(14) Uani 1 1 d . . . . .
H31A H -0.1053 -0.0995 0.0593 0.138 Uiso 1 1 calc R U . . .
H31B H -0.0758 -0.1744 0.0931 0.138 Uiso 1 1 calc R U . . .
C32 C -0.09287(13) 0.0802(3) 0.0756(3) 0.1243(14) Uani 1 1 d . . . . .
H32A H -0.1061 0.1358 0.0841 0.186 Uiso 1 1 calc R U . . .
H32B H -0.0692 0.0915 0.0516 0.186 Uiso 1 1 calc R U . . .
H32C H -0.1117 0.0426 0.0468 0.186 Uiso 1 1 calc R U . . .
C33 C -0.25095(13) -0.1095(3) 0.2582(2) 0.1160(14) Uani 1 1 d . . . . .
H33A H -0.2647 -0.0558 0.2410 0.174 Uiso 1 1 calc R U . . .
H33B H -0.2366 -0.1348 0.2219 0.174 Uiso 1 1 calc R U . . .
H33C H -0.2708 -0.1515 0.2713 0.174 Uiso 1 1 calc R U . . .
C34 C -0.20049(17) -0.1691(3) 0.3467(3) 0.1483(19) Uani 1 1 d . . . . .
H34A H -0.1875 -0.1963 0.3095 0.222 Uiso 1 1 calc R U . . .
H34B H -0.1801 -0.1552 0.3855 0.222 Uiso 1 1 calc R U . . .
H34C H -0.2202 -0.2098 0.3623 0.222 Uiso 1 1 calc R U . . .
C35 C -0.22190(16) 0.1906(3) 0.3258(2) 0.1286(15) Uani 1 1 d . . . . .
H35A H -0.1968 0.2225 0.3223 0.193 Uiso 1 1 calc R U . . .
H35B H -0.2368 0.1846 0.2796 0.193 Uiso 1 1 calc R U . . .
H35C H -0.2383 0.2228 0.3559 0.193 Uiso 1 1 calc R U . . .
C36 C -0.18815(13) 0.1120(3) 0.4251(2) 0.1128(13) Uani 1 1 d . . . . .
H36A H -0.1635 0.1446 0.4197 0.169 Uiso 1 1 calc R U . . .
H36B H -0.2041 0.1442 0.4560 0.169 Uiso 1 1 calc R U . . .
H36C H -0.1811 0.0543 0.4449 0.169 Uiso 1 1 calc R U . . .
C37 C -0.24939(14) 0.0526(3) 0.3611(2) 0.1222(14) Uani 1 1 d . . . . .
H37A H -0.2672 0.0579 0.3171 0.147 Uiso 1 1 calc R U . . .
H37B H -0.2635 0.0789 0.3981 0.147 Uiso 1 1 calc R U . . .
C38 C -0.24166(15) -0.0438(3) 0.3771(2) 0.1189(14) Uani 1 1 d . . . . .
H38A H -0.2245 -0.0494 0.4219 0.143 Uiso 1 1 calc R U . . .
H38B H -0.2676 -0.0735 0.3814 0.143 Uiso 1 1 calc R U . . .
C39A C -0.4011(3) 0.0306(7) 0.2526(7) 0.145(4) Uiso 0.535(9) 1 d D . P B 1
H39A H -0.4183 0.0836 0.2505 0.174 Uiso 0.535(9) 1 calc R U P B 1
H39B H -0.4009 0.0082 0.2049 0.174 Uiso 0.535(9) 1 calc R U P B 1
C40A C -0.3567(3) 0.0549(8) 0.2842(7) 0.161(5) Uiso 0.535(9) 1 d D . P B 1
H40A H -0.3459 0.0995 0.2553 0.242 Uiso 0.535(9) 1 calc R U P B 1
H40B H -0.3571 0.0778 0.3311 0.242 Uiso 0.535(9) 1 calc R U P B 1
H40C H -0.3397 0.0025 0.2856 0.242 Uiso 0.535(9) 1 calc R U P B 1
O3A O -0.4183(2) -0.0379(5) 0.2963(5) 0.134(3) Uiso 0.535(9) 1 d D . P B 1
C41A C -0.4580(5) -0.0570(12) 0.2858(12) 0.249(8) Uiso 0.535(9) 1 d D . P B 1
H41A H -0.4672 -0.0441 0.2366 0.299 Uiso 0.535(9) 1 calc R U P B 1
H41B H -0.4720 -0.0152 0.3137 0.299 Uiso 0.535(9) 1 calc R U P B 1
C42A C -0.4734(7) -0.1480(14) 0.3008(16) 0.349(13) Uiso 0.535(9) 1 d D . P B 1
H42A H -0.5028 -0.1495 0.2901 0.524 Uiso 0.535(9) 1 calc R U P B 1
H42B H -0.4613 -0.1911 0.2722 0.524 Uiso 0.535(9) 1 calc R U P B 1
H42C H -0.4661 -0.1619 0.3498 0.524 Uiso 0.535(9) 1 calc R U P B 1
C40B C -0.3751(7) 0.0364(14) 0.2552(11) 0.221(8) Uiso 0.465(9) 1 d D . P B 2
H40D H -0.3607 0.0924 0.2590 0.332 Uiso 0.465(9) 1 calc R U P B 2
H40E H -0.3557 -0.0117 0.2626 0.332 Uiso 0.465(9) 1 calc R U P B 2
H40F H -0.3901 0.0313 0.2090 0.332 Uiso 0.465(9) 1 calc R U P B 2
C41B C -0.4544(6) -0.0434(13) 0.3834(11) 0.234(9) Uiso 0.465(9) 1 d D . P B 2
H41C H -0.4392 -0.0321 0.4293 0.280 Uiso 0.465(9) 1 calc R U P B 2
H41D H -0.4796 -0.0087 0.3788 0.280 Uiso 0.465(9) 1 calc R U P B 2
C39B C -0.4053(4) 0.0321(9) 0.3112(8) 0.147(5) Uiso 0.465(9) 1 d D . P B 2
H39C H -0.3880 0.0432 0.3552 0.177 Uiso 0.465(9) 1 calc R U P B 2
H39D H -0.4218 0.0855 0.3025 0.177 Uiso 0.465(9) 1 calc R U P B 2
C42B C -0.4624(9) -0.1335(16) 0.3734(18) 0.343(15) Uiso 0.465(9) 1 d D . P B 2
H42D H -0.4789 -0.1543 0.4086 0.515 Uiso 0.465(9) 1 calc R U P B 2
H42E H -0.4770 -0.1428 0.3273 0.515 Uiso 0.465(9) 1 calc R U P B 2
H42F H -0.4370 -0.1660 0.3774 0.515 Uiso 0.465(9) 1 calc R U P B 2
O3B O -0.4299(6) -0.0238(13) 0.3272(12) 0.289(9) Uiso 0.465(9) 1 d D . P B 2
Li1 Li -0.18286(16) 0.0130(3) 0.2885(3) 0.0768(13) Uani 1 1 d . . . . .
Li2 Li -0.12719(15) -0.0132(4) 0.2005(3) 0.0821(14) Uani 1 1 d . . . . .
N1 N -0.21234(10) 0.1009(2) 0.35572(15) 0.0916(8) Uani 1 1 d . . . . .
N2 N -0.22104(10) -0.0881(2) 0.32107(17) 0.0985(9) Uani 1 1 d . . . . .
N3 N -0.08011(8) 0.0355(2) 0.14317(17) 0.0948(9) Uani 1 1 d . . . . .
N4 N -0.11963(9) -0.1408(2) 0.15350(17) 0.0959(9) Uani 1 1 d . . . . .
O1 O -0.18256(6) 0.02941(13) 0.18960(11) 0.0751(6) Uani 1 1 d . . . . .
O2 O -0.12485(6) -0.00265(15) 0.30062(12) 0.0897(7) Uani 1 1 d . . . . .
S1 S -0.20779(2) 0.05850(5) 0.11859(4) 0.0692(2) Uani 1 1 d . . . . .

loop_
_atom_site_aniso_label
_atom_site_aniso_U_11
_atom_site_aniso_U_22
_atom_site_aniso_U_33
_atom_site_aniso_U_23
_atom_site_aniso_U_13
_atom_site_aniso_U_12
C1 0.0667(17) 0.0796(19) 0.0667(19) 0.0026(15) 0.0008(14) 0.0026(15)
C2 0.0756(19) 0.0725(19) 0.0598(19) 0.0139(15) -0.0031(14) -0.0063(15)
C3 0.079(2) 0.092(2) 0.076(2) 0.0007(18) 0.0017(16) -0.0042(18)
C4 0.110(3) 0.092(2) 0.089(3) -0.0055(19) 0.002(2) -0.018(2)
C5 0.095(3) 0.108(3) 0.118(3) -0.001(2) -0.001(2) -0.033(2)
C6 0.075(2) 0.118(3) 0.160(4) -0.003(3) 0.010(2) -0.018(2)
C7 0.077(2) 0.094(2) 0.112(3) 0.001(2) 0.009(2) -0.0039(19)
C8 0.0626(16) 0.0782(18) 0.0530(17) 0.0029(14) 0.0036(13) 0.0011(14)
C9 0.078(2) 0.095(2) 0.073(2) 0.0033(17) -0.0014(16) -0.0084(18)
C10 0.090(2) 0.102(3) 0.099(3) -0.012(2) 0.002(2) -0.018(2)
C11 0.090(2) 0.083(2) 0.115(3) 0.006(2) 0.020(2) -0.0150(19)
C12 0.089(2) 0.087(2) 0.083(2) 0.0178(18) 0.0118(18) 0.0019(19)
C13 0.0740(18) 0.079(2) 0.063(2) 0.0037(15) 0.0053(14) -0.0008(16)
C14A 0.060(2) 0.093(3) 0.080(3) 0.009(2) -0.001(2) 0.003(2)
C15A 0.056(5) 0.099(4) 0.073(4) -0.006(3) -0.004(3) -0.006(3)
C16A 0.075(4) 0.104(5) 0.085(5) 0.006(4) 0.011(3) -0.003(4)
C17A 0.118(5) 0.106(6) 0.118(7) 0.013(4) 0.005(5) -0.019(4)
C18A 0.128(8) 0.081(5) 0.188(11) -0.001(5) -0.003(8) -0.003(5)
C19A 0.104(6) 0.106(5) 0.170(9) -0.028(5) -0.001(5) 0.009(4)
C20A 0.071(5) 0.103(4) 0.111(5) -0.012(3) 0.002(3) -0.006(3)
S2A 0.0597(8) 0.0931(8) 0.0583(8) 0.0028(6) -0.0043(6) -0.0018(5)
C21A 0.066(3) 0.086(3) 0.047(3) -0.006(2) 0.001(3) 0.001(2)
C22A 0.066(4) 0.092(4) 0.063(3) -0.011(3) -0.003(3) -0.006(3)
C23A 0.091(4) 0.098(6) 0.090(5) -0.005(4) -0.010(4) -0.021(4)
C24A 0.110(6) 0.101(5) 0.120(7) -0.006(5) -0.005(5) -0.013(4)
C25A 0.086(6) 0.098(4) 0.110(5) 0.000(3) -0.004(4) 0.001(3)
C26A 0.077(5) 0.096(4) 0.084(4) 0.001(3) 0.001(3) 0.002(3)
S2B 0.063(3) 0.112(4) 0.058(3) -0.003(2) -0.002(2) -0.002(2)
C15B 0.032(11) 0.118(13) 0.054(13) 0.008(9) 0.011(8) -0.008(9)
C16B 0.074(10) 0.069(10) 0.095(17) 0.006(12) 0.016(10) -0.032(8)
C17B 0.105(15) 0.087(11) 0.097(19) 0.006(11) 0.014(11) -0.006(11)
C18B 0.087(19) 0.120(17) 0.107(18) -0.016(13) -0.007(12) 0.004(14)
C19B 0.063(12) 0.15(2) 0.121(19) -0.042(16) 0.027(12) 0.001(14)
C20B 0.035(13) 0.149(17) 0.087(13) -0.007(13) 0.022(9) -0.021(12)
C14B 0.130(16) 0.090(13) 0.058(11) 0.009(10) -0.010(11) -0.017(12)
C21B 0.075(14) 0.097(10) 0.068(15) -0.021(9) 0.009(9) -0.020(11)
C22B 0.093(16) 0.090(11) 0.089(15) -0.017(11) -0.005(11) -0.035(12)
C23B 0.102(14) 0.079(15) 0.066(11) 0.006(10) 0.008(9) -0.035(12)
C24B 0.089(15) 0.073(11) 0.083(13) -0.005(11) -0.006(10) -0.024(12)
C25B 0.044(13) 0.089(10) 0.139(15) 0.003(10) -0.030(12) -0.007(9)
C26B 0.049(11) 0.116(12) 0.080(13) -0.013(9) 0.004(9) -0.018(10)
C27 0.116(3) 0.135(3) 0.108(3) -0.028(3) -0.030(2) -0.006(3)
C28 0.153(4) 0.110(3) 0.116(4) -0.013(3) -0.031(3) 0.023(3)
C29 0.087(2) 0.145(3) 0.103(3) -0.007(3) 0.015(2) 0.024(3)
C30 0.094(3) 0.142(3) 0.120(4) -0.015(3) 0.021(2) -0.015(2)
C31 0.108(3) 0.137(3) 0.098(3) -0.028(3) -0.001(3) 0.017(3)
C32 0.103(3) 0.158(4) 0.114(4) 0.020(3) 0.018(2) 0.011(3)
C33 0.132(3) 0.124(3) 0.090(3) 0.000(2) 0.005(2) -0.049(3)
C34 0.180(5) 0.107(3) 0.151(5) 0.045(3) -0.009(4) -0.031(3)
C35 0.181(4) 0.110(3) 0.093(3) 0.005(2) 0.011(3) 0.040(3)
C36 0.139(3) 0.121(3) 0.076(3) 0.005(2) -0.001(2) -0.012(3)
C37 0.124(3) 0.148(4) 0.098(3) -0.023(3) 0.028(2) -0.025(3)
C38 0.146(4) 0.136(4) 0.077(3) 0.002(3) 0.025(2) -0.052(3)
Li1 0.088(3) 0.075(3) 0.065(3) 0.006(2) 0.000(3) -0.002(3)
Li2 0.067(3) 0.100(4) 0.077(4) -0.004(3) -0.002(2) 0.004(3)
N1 0.111(2) 0.102(2) 0.0625(18) -0.0004(15) 0.0107(15) -0.0047(17)
N2 0.120(2) 0.092(2) 0.081(2) 0.0126(16) 0.0027(18) -0.0273(18)
N3 0.0750(17) 0.119(2) 0.091(2) -0.0074(18) 0.0095(15) 0.0030(17)
N4 0.094(2) 0.111(2) 0.078(2) -0.0154(17) -0.0111(17) 0.0077(17)
O1 0.0675(11) 0.0935(13) 0.0611(13) 0.0155(10) -0.0059(9) 0.0045(10)
O2 0.0843(14) 0.0988(15) 0.0774(16) -0.0055(11) -0.0274(11) 0.0029(12)
S1 0.0694(4) 0.0804(5) 0.0560(4) 0.0068(4) -0.0006(3) 0.0014(4)

loop_
_atom_type_symbol
_atom_type_description
_atom_type_scat_dispersion_real
_atom_type_scat_dispersion_imag
_atom_type_scat_source
C C 0.0033 0.0016 'International Tables Vol C Tables 4.2.6.8 and 6.1.1.4'
H H 0.0000 0.0000 'International Tables Vol C Tables 4.2.6.8 and 6.1.1.4'
Li Li -0.0003 0.0001 'International Tables Vol C Tables 4.2.6.8 and 6.1.1.4'
N N 0.0061 0.0033 'International Tables Vol C Tables 4.2.6.8 and 6.1.1.4'
O O 0.0106 0.0060 'International Tables Vol C Tables 4.2.6.8 and 6.1.1.4'
S S 0.1246 0.1234 'International Tables Vol C Tables 4.2.6.8 and 6.1.1.4'

loop_
_geom_angle_atom_site_label_1
_geom_angle_atom_site_label_2
_geom_angle_atom_site_label_3
_geom_angle
C2 C1 S1 122.2(2)
C2 C1 H1 118.9
S1 C1 H1 118.9
C3 C2 C7 116.2(3)
C3 C2 C1 124.0(3)
C7 C2 C1 119.8(3)
C2 C3 C4 121.9(3)
C2 C3 H3 119.1
C4 C3 H3 119.1
C5 C4 C3 120.8(4)
C5 C4 H4 119.6
C3 C4 H4 119.6
C4 C5 C6 119.2(4)
C4 C5 H5 120.4
C6 C5 H5 120.4
C5 C6 C7 120.4(4)
C5 C6 H6 119.8
C7 C6 H6 119.8
C2 C7 C6 121.5(4)
C2 C7 H7 119.3
C6 C7 H7 119.3
C9 C8 C13 119.6(3)
C9 C8 S1 122.2(2)
C13 C8 S1 117.9(2)
C8 C9 C10 119.5(3)
C8 C9 H9 120.2
C10 C9 H9 120.3
C11 C10 C9 121.1(3)
C11 C10 H10 119.5
C9 C10 H10 119.5
C10 C11 C12 119.9(3)
C10 C11 H11 120.1
C12 C11 H11 120.1
C11 C12 C13 119.7(3)
C11 C12 H12 120.2
C13 C12 H12 120.2
C12 C13 C8 120.3(3)
C12 C13 H13 119.9
C8 C13 H13 119.9
C15A C14A S2A 123.3(4)
C15A C14A H14A 118.4
S2A C14A H14A 118.4
C16A C15A C20A 120.0
C16A C15A C14A 122.0(5)
C20A C15A C14A 117.9(5)
C17A C16A C15A 120.0
C17A C16A H16A 120.0
C15A C16A H16A 120.0
C16A C17A C18A 120.0
C16A C17A H17A 120.0
C18A C17A H17A 120.0
C17A C18A C19A 120.0
C17A C18A H18A 120.0
C19A C18A H18A 120.0
C20A C19A C18A 120.0
C20A C19A H19A 120.0
C18A C19A H19A 120.0
C19A C20A C15A 120.0
C19A C20A H20A 120.0
C15A C20A H20A 120.0
O2 S2A C14A 112.9(2)
O2 S2A C21A 100.2(2)
C14A S2A C21A 102.0(3)
C22A C21A C26A 120.0
C22A C21A S2A 121.3(4)
C26A C21A S2A 118.4(4)
C23A C22A C21A 120.0
C23A C22A H22A 120.0
C21A C22A H22A 120.0
C24A C23A C22A 120.0
C24A C23A H23A 120.0
C22A C23A H23A 120.0
C23A C24A C25A 120.0
C23A C24A H24A 120.0
C25A C24A H24A 120.0
C26A C25A C24A 120.0
C26A C25A H25A 120.0
C24A C25A H25A 120.0
C25A C26A C21A 120.0
C25A C26A H26A 120.0
C21A C26A H26A 120.0
C14B S2B C21B 103.6(14)
C14B S2B O2 101.2(9)
C21B S2B O2 96.0(11)
C14B S2B Li2 125.8(7)
C21B S2B Li2 112.5(12)
O2 S2B Li2 38.17(17)
C16B C15B C20B 120.0
C16B C15B C14B 110.2(15)
C20B C15B C14B 129.2(15)
C15B C16B C17B 120.0
C15B C16B H16B 120.0
C17B C16B H16B 120.0
C16B C17B C18B 120.0
C16B C17B H17B 120.0
C18B C17B H17B 120.0
C19B C18B C17B 120.0
C19B C18B H18B 120.0
C17B C18B H18B 120.0
C18B C19B C20B 120.0
C18B C19B H19B 120.0
C20B C19B H19B 120.0
C19B C20B C15B 120.0
C19B C20B H20B 120.0
C15B C20B H20B 120.0
C15B C14B S2B 117.9(17)
C15B C14B H14B 121.0
S2B C14B H14B 121.0
C22B C21B C26B 120.0
C22B C21B S2B 111.6(19)
C26B C21B S2B 127.3(19)
C23B C22B C21B 120.0
C23B C22B H22B 120.0
C21B C22B H22B 120.0
C22B C23B C24B 120.0
C22B C23B H23B 120.0
C24B C23B H23B 120.0
C25B C24B C23B 120.0
C25B C24B H24B 120.0
C23B C24B H24B 120.0
C24B C25B C26B 120.0
C24B C25B H25B 120.0
C26B C25B H25B 120.0
C25B C26B C21B 120.0
C25B C26B H26B 120.0
C21B C26B H26B 120.0
N4 C27 H27A 109.5
N4 C27 H27B 109.5
H27A C27 H27B 109.5
N4 C27 H27C 109.5
H27A C27 H27C 109.5
H27B C27 H27C 109.5
N4 C28 H28A 109.5
N4 C28 H28B 109.5
H28A C28 H28B 109.5
N4 C28 H28C 109.5
H28A C28 H28C 109.5
H28B C28 H28C 109.5
N3 C29 C31 111.4(3)
N3 C29 Li2 49.3(2)
C31 C29 Li2 76.7(3)
N3 C29 H29A 109.3
C31 C29 H29A 109.3
Li2 C29 H29A 90.1
N3 C29 H29B 109.3
C31 C29 H29B 109.4
Li2 C29 H29B 156.8
H29A C29 H29B 108.0
N3 C30 H30A 109.5
N3 C30 H30B 109.5
H30A C30 H30B 109.5
N3 C30 H30C 109.5
H30A C30 H30C 109.5
H30B C30 H30C 109.5
N4 C31 C29 112.2(3)
N4 C31 H31A 109.2
C29 C31 H31A 109.2
N4 C31 H31B 109.2
C29 C31 H31B 109.2
H31A C31 H31B 107.9
N3 C32 H32A 109.5
N3 C32 H32B 109.5
H32A C32 H32B 109.5
N3 C32 H32C 109.5
H32A C32 H32C 109.5
H32B C32 H32C 109.5
N2 C33 H33A 109.5
N2 C33 H33B 109.5
H33A C33 H33B 109.5
N2 C33 H33C 109.5
H33A C33 H33C 109.5
H33B C33 H33C 109.5
N2 C34 H34A 109.5
N2 C34 H34B 109.5
H34A C34 H34B 109.5
N2 C34 H34C 109.5
H34A C34 H34C 109.5
H34B C34 H34C 109.5
N1 C35 H35A 109.5
N1 C35 H35B 109.5
H35A C35 H35B 109.5
N1 C35 H35C 109.5
H35A C35 H35C 109.5
H35B C35 H35C 109.5
N1 C36 H36A 109.5
N1 C36 H36B 109.5
H36A C36 H36B 109.5
N1 C36 H36C 109.5
H36A C36 H36C 109.5
H36B C36 H36C 109.5
N1 C37 C38 112.3(4)
N1 C37 Li1 49.4(2)
C38 C37 Li1 76.8(3)
N1 C37 H37A 109.1
C38 C37 H37A 109.1
Li1 C37 H37A 90.8
N1 C37 H37B 109.1
C38 C37 H37B 109.1
Li1 C37 H37B 156.4
H37A C37 H37B 107.9
N2 C38 C37 111.4(3)
N2 C38 H38A 109.3
C37 C38 H38A 109.3
N2 C38 H38B 109.3
C37 C38 H38B 109.3
H38A C38 H38B 108.0
O3A C39A C40A 110.3(9)
O3A C39A H39A 109.6
C40A C39A H39A 109.5
O3A C39A H39B 109.4
C40A C39A H39B 109.9
H39A C39A H39B 108.2
C39A C40A H40A 109.4
C39A C40A H40B 109.7
H40A C40A H40B 109.5
C39A C40A H40C 109.3
H40A C40A H40C 109.5
H40B C40A H40C 109.5
C41A O3A C39A 119.8(11)
O3A C41A C42A 121.1(16)
O3A C41A H41A 106.6
C42A C41A H41A 106.8
O3A C41A H41B 107.7
C42A C41A H41B 107.0
H41A C41A H41B 106.8
C41A C42A H42A 109.8
C41A C42A H42B 109.4
H42A C42A H42B 109.5
C41A C42A H42C 109.2
H42A C42A H42C 109.5
H42B C42A H42C 109.5
C39B C40B H40D 109.5
C39B C40B H40E 109.8
H40D C40B H40E 109.5
C39B C40B H40F 109.1
H40D C40B H40F 109.5
H40E C40B H40F 109.5
C42B C41B O3B 102.1(17)
C42B C41B H41C 111.6
O3B C41B H41C 109.5
C42B C41B H41D 112.2
O3B C41B H41D 112.0
H41C C41B H41D 109.3
O3B C39B C40B 134.1(17)
O3B C39B H39C 102.1
C40B C39B H39C 103.7
O3B C39B H39D 104.3
C40B C39B H39D 104.4
H39C C39B H39D 105.5
C41B C42B H42D 108.7
C41B C42B H42E 109.5
H42D C42B H42E 109.5
C41B C42B H42F 110.2
H42D C42B H42F 109.5
H42E C42B H42F 109.5
C39B O3B C41B 140(2)
O2 Li1 O1 91.0(3)
O2 Li1 N2 119.7(3)
O1 Li1 N2 117.2(3)
O2 Li1 N1 121.0(3)
O1 Li1 N1 124.6(3)
N2 Li1 N1 86.6(2)
O2 Li1 Li2 46.14(17)
O1 Li1 Li2 46.19(17)
N2 Li1 Li2 123.9(3)
N1 Li1 Li2 149.5(3)
O2 Li1 C37 142.7(3)
O1 Li1 C37 124.1(3)
N2 Li1 C37 58.56(19)
N1 Li1 C37 30.36(14)
Li2 Li1 C37 170.3(3)
O2 Li2 O1 90.5(3)
O2 Li2 N3 122.7(3)
O1 Li2 N3 124.5(3)
O2 Li2 N4 120.0(3)
O1 Li2 N4 114.1(3)
N3 Li2 N4 88.0(2)
O2 Li2 Li1 45.91(17)
O1 Li2 Li1 45.93(17)
N3 Li2 Li1 150.6(3)
N4 Li2 Li1 121.4(3)
O2 Li2 C29 123.8(2)
O1 Li2 C29 144.8(3)
N3 Li2 C29 31.96(14)
N4 Li2 C29 58.71(18)
Li1 Li2 C29 169.3(3)
O2 Li2 S2B 33.88(17)
O1 Li2 S2B 123.9(3)
N3 Li2 S2B 94.6(2)
N4 Li2 S2B 104.7(2)
Li1 Li2 S2B 79.7(2)
C29 Li2 S2B 89.9(2)
C37 N1 C36 111.5(3)
C37 N1 C35 110.1(4)
C36 N1 C35 108.3(3)
C37 N1 Li1 100.2(3)
C36 N1 Li1 112.0(3)
C35 N1 Li1 114.6(3)
C34 N2 C38 111.3(4)
C34 N2 C33 109.2(3)
C38 N2 C33 111.3(3)
C34 N2 Li1 115.8(3)
C38 N2 Li1 103.1(3)
C33 N2 Li1 105.9(3)
C32 N3 C29 110.1(3)
C32 N3 C30 108.6(3)
C29 N3 C30 109.2(3)
C32 N3 Li2 117.3(3)
C29 N3 Li2 98.8(3)
C30 N3 Li2 112.4(3)
C28 N4 C31 110.5(3)
C28 N4 C27 109.4(3)
C31 N4 C27 110.7(3)
C28 N4 Li2 110.5(3)
C31 N4 Li2 101.8(3)
C27 N4 Li2 113.8(3)
S1 O1 Li1 146.2(2)
S1 O1 Li2 125.9(2)
Li1 O1 Li2 87.9(2)
S2A O2 Li1 127.2(2)
S2B O2 Li1 163.7(3)
S2A O2 Li2 142.9(2)
S2B O2 Li2 108.0(3)
Li1 O2 Li2 88.0(2)
O1 S1 C1 115.70(14)
O1 S1 C8 100.76(12)
C1 S1 C8 102.26(14)

loop_
_geom_bond_atom_site_label_1
_geom_bond_atom_site_label_2
_geom_bond_distance
C1 C2 1.447(4)
C1 S1 1.641(3)
C1 H1 0.9300
C2 C3 1.383(4)
C2 C7 1.397(4)
C3 C4 1.390(4)
C3 H3 0.9300
C4 C5 1.357(5)
C4 H4 0.9300
C5 C6 1.365(6)
C5 H5 0.9300
C6 C7 1.396(5)
C6 H6 0.9300
C7 H7 0.9300
C8 C9 1.369(4)
C8 C13 1.386(4)
C8 S1 1.795(3)
C9 C10 1.387(5)
C9 H9 0.9300
C10 C11 1.356(5)
C10 H10 0.9300
C11 C12 1.377(5)
C11 H11 0.9300
C12 C13 1.380(4)
C12 H12 0.9300
C13 H13 0.9300
C14A C15A 1.448(7)
C14A S2A 1.666(5)
C14A H14A 0.9300
C15A C16A 1.3900
C15A C20A 1.3900
C16A C17A 1.3900
C16A H16A 0.9300
C17A C18A 1.3900
C17A H17A 0.9300
C18A C19A 1.3900
C18A H18A 0.9300
C19A C20A 1.3900
C19A H19A 0.9300
C20A H20A 0.9300
S2A O2 1.573(2)
S2A C21A 1.826(5)
C21A C22A 1.3900
C21A C26A 1.3900
C22A C23A 1.3900
C22A H22A 0.9300
C23A C24A 1.3900
C23A H23A 0.9300
C24A C25A 1.3900
C24A H24A 0.9300
C25A C26A 1.3900
C25A H25A 0.9300
C26A H26A 0.9300
S2B C14B 1.65(2)
S2B C21B 1.661(15)
S2B O2 1.722(5)
S2B Li2 2.939(7)
C15B C16B 1.3900
C15B C20B 1.3900
C15B C14B 1.53(3)
C16B C17B 1.3900
C16B H16B 0.9300
C17B C18B 1.3900
C17B H17B 0.9300
C18B C19B 1.3900
C18B H18B 0.9300
C19B C20B 1.3900
C19B H19B 0.9300
C20B H20B 0.9300
C14B H14B 0.9300
C21B C22B 1.3900
C21B C26B 1.3900
C22B C23B 1.3900
C22B H22B 0.9300
C23B C24B 1.3900
C23B H23B 0.9300
C24B C25B 1.3900
C24B H24B 0.9300
C25B C26B 1.3900
C25B H25B 0.9300
C26B H26B 0.9300
C27 N4 1.471(4)
C27 H27A 0.9600
C27 H27B 0.9600
C27 H27C 0.9600
C28 N4 1.462(5)
C28 H28A 0.9600
C28 H28B 0.9600
C28 H28C 0.9600
C29 N3 1.480(5)
C29 C31 1.503(5)
C29 Li2 2.764(7)
C29 H29A 0.9700
C29 H29B 0.9700
C30 N3 1.481(5)
C30 H30A 0.9600
C30 H30B 0.9600
C30 H30C 0.9600
C31 N4 1.465(5)
C31 H31A 0.9700
C31 H31B 0.9700
C32 N3 1.470(5)
C32 H32A 0.9600
C32 H32B 0.9600
C32 H32C 0.9600
C33 N2 1.493(5)
C33 H33A 0.9600
C33 H33B 0.9600
C33 H33C 0.9600
C34 N2 1.445(5)
C34 H34A 0.9600
C34 H34B 0.9600
C34 H34C 0.9600
C35 N1 1.477(5)
C35 H35A 0.9600
C35 H35B 0.9600
C35 H35C 0.9600
C36 N1 1.471(4)
C36 H36A 0.9600
C36 H36B 0.9600
C36 H36C 0.9600
C37 N1 1.427(5)
C37 C38 1.491(6)
C37 Li1 2.778(7)
C37 H37A 0.9700
C37 H37B 0.9700
C38 N2 1.485(5)
C38 H38A 0.9700
C38 H38B 0.9700
C39A O3A 1.474(11)
C39A C40A 1.553(13)
C39A H39A 0.9700
C39A H39B 0.9700
C40A H40A 0.9600
C40A H40B 0.9600
C40A H40C 0.9600
O3A C41A 1.323(15)
C41A C42A 1.491(15)
C41A H41A 0.9700
C41A H41B 0.9700
C42A H42A 0.9600
C42A H42B 0.9600
C42A H42C 0.9600
C40B C39B 1.538(15)
C40B H40D 0.9600
C40B H40E 0.9600
C40B H40F 0.9600
C41B C42B 1.383(16)
C41B O3B 1.441(15)
C41B H41C 0.9700
C41B H41D 0.9700
C39B O3B 1.224(14)
C39B H39C 0.9700
C39B H39D 0.9700
C42B H42D 0.9600
C42B H42E 0.9600
C42B H42F 0.9600
Li1 O2 1.902(6)
Li1 O1 1.903(6)
Li1 N2 2.103(6)
Li1 N1 2.144(6)
Li1 Li2 2.647(8)
Li2 O2 1.909(6)
Li2 O1 1.911(5)
Li2 N3 2.120(6)
Li2 N4 2.136(6)
O1 S1 1.5645(19)

loop_
_geom_torsion_atom_site_label_1
_geom_torsion_atom_site_label_2
_geom_torsion_atom_site_label_3
_geom_torsion_atom_site_label_4
_geom_torsion
S1 C1 C2 C3 0.7(4)
S1 C1 C2 C7 -177.1(3)
C7 C2 C3 C4 1.1(5)
C1 C2 C3 C4 -176.7(3)
C2 C3 C4 C5 -1.3(6)
C3 C4 C5 C6 0.7(6)
C4 C5 C6 C7 0.1(7)
C3 C2 C7 C6 -0.4(5)
C1 C2 C7 C6 177.5(4)
C5 C6 C7 C2 -0.2(7)
C13 C8 C9 C10 0.5(5)
S1 C8 C9 C10 174.0(3)
C8 C9 C10 C11 -1.4(5)
C9 C10 C11 C12 1.1(6)
C10 C11 C12 C13 0.0(5)
C11 C12 C13 C8 -0.9(5)
C9 C8 C13 C12 0.6(5)
S1 C8 C13 C12 -173.1(2)
S2A C14A C15A C16A -13.4(6)
S2A C14A C15A C20A 168.8(4)
C20A C15A C16A C17A 0.0
C14A C15A C16A C17A -177.7(6)
C15A C16A C17A C18A 0.0
C16A C17A C18A C19A 0.0
C17A C18A C19A C20A 0.0
C18A C19A C20A C15A 0.0
C16A C15A C20A C19A 0.0
C14A C15A C20A C19A 177.8(6)
C15A C14A S2A O2 -103.3(4)
C15A C14A S2A C21A 150.1(4)
O2 S2A C21A C22A -166.5(3)
C14A S2A C21A C22A -50.3(4)
O2 S2A C21A C26A 19.7(5)
C14A S2A C21A C26A 135.9(4)
C26A C21A C22A C23A 0.0
S2A C21A C22A C23A -173.7(6)
C21A C22A C23A C24A 0.0
C22A C23A C24A C25A 0.0
C23A C24A C25A C26A 0.0
C24A C25A C26A C21A 0.0
C22A C21A C26A C25A 0.0
S2A C21A C26A C25A 173.9(5)
C20B C15B C16B C17B 0.0
C14B C15B C16B C17B -172.2(19)
C15B C16B C17B C18B 0.0
C16B C17B C18B C19B 0.0
C17B C18B C19B C20B 0.0
C18B C19B C20B C15B 0.0
C16B C15B C20B C19B 0.0
C14B C15B C20B C19B 171(2)
C16B C15B C14B S2B -161.9(14)
C20B C15B C14B S2B 27(3)
C21B S2B C14B C15B -148.9(17)
O2 S2B C14B C15B 112.1(15)
Li2 S2B C14B C15B 79.8(19)
C14B S2B C21B C22B 44.4(14)
O2 S2B C21B C22B 147.4(10)
Li2 S2B C21B C22B -176.9(10)
C14B S2B C21B C26B -148(2)
O2 S2B C21B C26B -45(2)
Li2 S2B C21B C26B -9(3)
C26B C21B C22B C23B 0.0
S2B C21B C22B C23B 169(2)
C21B C22B C23B C24B 0.0
C22B C23B C24B C25B 0.0
C23B C24B C25B C26B 0.0
C24B C25B C26B C21B 0.0
C22B C21B C26B C25B 0.0
S2B C21B C26B C25B -167(3)
N3 C29 C31 N4 -62.2(5)
Li2 C29 C31 N4 -26.6(3)
N1 C37 C38 N2 -60.3(5)
Li1 C37 C38 N2 -25.4(3)
C40A C39A O3A C41A 168.5(13)
C39A O3A C41A C42A 150.5(19)
C40B C39B O3B C41B 167(2)
C42B C41B O3B C39B -160(3)
C38 C37 N1 C36 -71.3(4)
Li1 C37 N1 C36 -118.7(3)
C38 C37 N1 C35 168.4(3)
Li1 C37 N1 C35 121.1(3)
C38 C37 N1 Li1 47.3(4)
C37 C38 N2 C34 159.2(4)
C37 C38 N2 C33 -78.7(4)
C37 C38 N2 Li1 34.4(4)
C31 C29 N3 C32 -75.0(4)
Li2 C29 N3 C32 -123.4(3)
C31 C29 N3 C30 165.8(4)
Li2 C29 N3 C30 117.5(4)
C31 C29 N3 Li2 48.4(4)
C29 C31 N4 C28 -82.3(4)
C29 C31 N4 C27 156.4(3)
C29 C31 N4 Li2 35.1(4)
C14A S2A O2 S2B -32.0(3)
C21A S2A O2 S2B 75.8(4)
C14A S2A O2 Li1 148.5(3)
C21A S2A O2 Li1 -103.7(3)
C14A S2A O2 Li2 -9.6(4)
C21A S2A O2 Li2 98.2(4)
C14B S2B O2 S2A 30.6(7)
C21B S2B O2 S2A -74.6(12)
Li2 S2B O2 S2A 166.0(3)
C14B S2B O2 Li1 31.8(13)
C21B S2B O2 Li1 -73.4(15)
Li2 S2B O2 Li1 167.3(10)
C14B S2B O2 Li2 -135.4(8)
C21B S2B O2 Li2 119.3(12)
Li1 O1 S1 C1 -10.8(4)
Li2 O1 S1 C1 167.5(3)
Li1 O1 S1 C8 98.5(4)
Li2 O1 S1 C8 -83.1(3)
C2 C1 S1 O1 -103.7(3)
C2 C1 S1 C8 147.8(3)
C9 C8 S1 O1 -3.0(3)
C13 C8 S1 O1 170.5(2)
C9 C8 S1 C1 116.5(3)
C13 C8 S1 C1 -69.9(3)
